data_2206542
loop_
_publ_author_name
'Howard A. Shallard-Brown'
'David J. Watkin'
'Andrew R. Cowley'

_publ_section_title
;
 Cyclohexanone at 150K
;
_journal_coeditor_code SJ6089
_journal_issue 8
_journal_name_full 'Acta Crystallographica Section E'
_journal_page_first o2424
_journal_page_last o2425
_journal_paper_doi 10.1107/S1600536805015977
_journal_volume 61
_journal_year 2005
_chemical_formula_iupac 'C6 H10 O1'
_chemical_formula_moiety 'C6 H10 O1'
_chemical_formula_sum 'C6 H10 O'
_chemical_formula_weight 98.14
_chemical_name_systematic cyclohexanone
_space_group_IT_number 19
_symmetry_cell_setting orthorhombic
_symmetry_space_group_name_Hall 'P 2ac 2ab'
_symmetry_space_group_name_H-M 'P 21 21 21'
_atom_sites_solution_hydrogens geom
_atom_sites_solution_primary direct
_audit_creation_method CRYSTALS_ver_12.51
_cell_angle_alpha 90
_cell_angle_beta 90
_cell_angle_gamma 90
_cell_formula_units_Z 4
_cell_length_a 5.3736(2)
_cell_length_b 7.0394(3)
_cell_length_c 15.1910(7)
_cell_measurement_reflns_used 784
_cell_measurement_temperature 150
_cell_measurement_theta_max 27
_cell_measurement_theta_min 5
_cell_volume 574.63(4)
_computing_cell_refinement DENZO/SCALEPACK
_computing_data_collection 'COLLECT (Nonius, 1997)'
_computing_data_reduction 'DENZO/SCALEPACK (Otwinowski & Minor, 1997)'
_computing_molecular_graphics 'CAMERON (Watkin <i>et al.</i>, 1996)'
_computing_publication_material CRYSTALS
_computing_structure_refinement 'CRYSTALS (Betteridge <i>et al.</i>, 2003)'
_computing_structure_solution 'SIR92 (Altomare <i>et al.</i>, 1994)'
_diffrn_ambient_temperature 150
_diffrn_measured_fraction_theta_full 0.984
_diffrn_measured_fraction_theta_max 0.984
_diffrn_measurement_device_type 'Nonius KappaCCD'
_diffrn_measurement_method \w
_diffrn_radiation_monochromator graphite
_diffrn_radiation_type 'Mo K\a'
_diffrn_radiation_wavelength 0.71073
_diffrn_reflns_av_R_equivalents 0.085
_diffrn_reflns_limit_h_max 6
_diffrn_reflns_limit_h_min -6
_diffrn_reflns_limit_k_max 9
_diffrn_reflns_limit_k_min -9
_diffrn_reflns_limit_l_max 19
_diffrn_reflns_limit_l_min -19
_diffrn_reflns_number 1298
_diffrn_reflns_theta_full 26.549
_diffrn_reflns_theta_max 27.370
_diffrn_reflns_theta_min 5.477
_diffrn_standards_number 0
_exptl_absorpt_coefficient_mu 0.075
_exptl_absorpt_correction_T_max 0.98
_exptl_absorpt_correction_T_min 0.74
_exptl_absorpt_correction_type multi-scan
_exptl_absorpt_process_details '(DENZO/SCALEPACK; Otwinowski & Minor, 1997)'
_exptl_crystal_colour colourless
_exptl_crystal_density_diffrn 1.134
_exptl_crystal_density_method 'not measured'
_exptl_crystal_description cylinder
_exptl_crystal_F_000 216
_exptl_crystal_size_max 0.70
_exptl_crystal_size_mid 0.30
_exptl_crystal_size_min 0.30
_refine_diff_density_max 0.21
_refine_diff_density_min -0.17
_refine_ls_extinction_method None
_refine_ls_goodness_of_fit_ref 1.0183
_refine_ls_hydrogen_treatment constr
_refine_ls_matrix_type full
_refine_ls_number_parameters 64
_refine_ls_number_reflns 774
_refine_ls_number_restraints 0
_refine_ls_R_factor_all 0.0520
_refine_ls_R_factor_gt 0.0462
_refine_ls_shift/su_max 0.009374
_refine_ls_structure_factor_coef Fsqd
_refine_ls_weighting_details 'w = 1/[\s^2^(F)+0.08 + 0.07P], where P = (max(F~o~^2^, 0)+2F~c~^2^)/3'
_refine_ls_weighting_scheme calc
_refine_ls_wR_factor_all 0.1189
_refine_ls_wR_factor_gt 0.1136
_refine_ls_wR_factor_ref 0.1189
_reflns_number_gt 693
_reflns_number_total 775
_reflns_threshold_expression I>2.00u(I)
_cod_data_source_file sj6089.cif
_cod_data_source_block I
_cod_original_formula_sum 'C6 H10 O1'
_cod_database_code 2206542
_cod_database_fobs_code 2206542

loop_
_symmetry_equiv_pos_as_xyz
x,y,z
x+1/2,-y+1/2,-z
-x,y+1/2,-z+1/2
-x+1/2,-y,z+1/2

loop_
_atom_site_label
_atom_site_fract_x
_atom_site_fract_y
_atom_site_fract_z
_atom_site_U_iso_or_equiv
_atom_site_adp_type
_atom_site_occupancy
_atom_site_type_symbol
C1 0.4923(3) 0.1736(2) 0.09182(10) 0.0307 Uani 1.0000 C
C2 0.2508(3) 0.1748(3) 0.14147(11) 0.0371 Uani 1.0000 C
C3 0.2225(4) 0.0010(3) 0.20128(12) 0.0402 Uani 1.0000 C
C4 0.2700(4) -0.1828(3) 0.15156(12) 0.0415 Uani 1.0000 C
C5 0.5273(4) -0.1814(3) 0.10946(12) 0.0374 Uani 1.0000 C
C6 0.5570(3) -0.0119(2) 0.04697(11) 0.0335 Uani 1.0000 C
O7 0.6256(3) 0.31225(18) 0.08656(8) 0.0464 Uani 1.0000 O
H21 0.2463 0.2905 0.1768 0.0499 Uiso 1.0000 H
H22 0.1133 0.1791 0.0987 0.0414 Uiso 1.0000 H
H31 0.3443 0.0116 0.2490 0.0582 Uiso 1.0000 H
H32 0.0510 -0.0026 0.2272 0.0704 Uiso 1.0000 H
H41 0.2547 -0.2880 0.1930 0.0476 Uiso 1.0000 H
H42 0.1459 -0.2002 0.1035 0.0472 Uiso 1.0000 H
H51 0.6535 -0.1746 0.1558 0.0408 Uiso 1.0000 H
H52 0.5485 -0.2988 0.0751 0.0569 Uiso 1.0000 H
H61 0.7281 -0.0098 0.0243 0.0502 Uiso 1.0000 H
H62 0.4460 -0.0270 -0.0028 0.0385 Uiso 1.0000 H

loop_
_atom_site_aniso_label
_atom_site_aniso_U_11
_atom_site_aniso_U_22
_atom_site_aniso_U_33
_atom_site_aniso_U_12
_atom_site_aniso_U_13
_atom_site_aniso_U_23
C1 0.0397(9) 0.0260(8) 0.0264(7) 0.0019(8) -0.0023(7) 0.0051(7)
C2 0.0423(10) 0.0316(9) 0.0374(9) 0.0061(9) 0.0026(8) -0.0016(8)
C3 0.0448(10) 0.0381(10) 0.0377(9) -0.0034(9) 0.0097(8) -0.0014(7)
C4 0.0473(11) 0.0297(10) 0.0474(10) -0.0084(9) 0.0056(9) 0.0014(8)
C5 0.0415(9) 0.0250(9) 0.0458(9) 0.0020(8) 0.0010(8) 0.0010(8)
C6 0.0348(9) 0.0322(9) 0.0337(8) 0.0020(8) 0.0033(7) -0.0003(7)
O7 0.0586(9) 0.0321(7) 0.0484(8) -0.0108(7) 0.0037(7) 0.0024(6)

loop_
_atom_type_symbol
_atom_type_scat_dispersion_real
_atom_type_scat_dispersion_imag
_atom_type_scat_source
C 0.0033 0.0016 'International Tables Vol C 4.2.6.8 and 6.1.1.4'
H 0.0000 0.0000 'International Tables Vol C 4.2.6.8 and 6.1.1.4'
O 0.0106 0.0060 'International Tables Vol C 4.2.6.8 and 6.1.1.4'

loop_
_geom_angle_atom_site_label_1
_geom_angle_atom_site_label_2
_geom_angle_atom_site_label_3
_geom_angle
_geom_angle_publ_flag
C2 C1 C6 115.45(14) yes
C2 C1 O7 122.61(15) yes
C6 C1 O7 121.93(15) yes
C1 C2 C3 112.29(15) yes
C1 C2 H21 107.617 no
C3 C2 H21 109.743 no
C1 C2 H22 108.516 no
C3 C2 H22 109.952 no
H21 C2 H22 108.626 no
C2 C3 C4 111.63(15) yes
C2 C3 H31 108.170 no
C4 C3 H31 108.700 no
C2 C3 H32 110.150 no
C4 C3 H32 109.123 no
H31 C3 H32 109.015 no
C3 C4 C5 110.85(16) yes
C3 C4 H41 108.144 no
C5 C4 H41 110.615 no
C3 C4 H42 110.906 no
C5 C4 H42 107.479 no
H41 C4 H42 108.838 no
C4 C5 C6 111.04(15) yes
C4 C5 H51 109.079 no
C6 C5 H51 109.579 no
C4 C5 H52 108.806 no
C6 C5 H52 108.260 no
H51 C5 H52 110.060 no
C5 C6 C1 111.65(13) yes
C5 C6 H61 109.048 no
C1 C6 H61 111.075 no
C5 C6 H62 109.512 no
C1 C6 H62 107.729 no
H61 C6 H62 107.731 no

loop_
_geom_bond_atom_site_label_1
_geom_bond_atom_site_label_2
_geom_bond_distance
_geom_bond_publ_flag
C1 C2 1.501(2) yes
C1 C6 1.513(2) yes
C1 O7 1.213(2) yes
C2 C3 1.532(3) yes
C2 H21 0.976 no
C2 H22 0.984 no
C3 C4 1.520(3) yes
C3 H31 0.980 no
C3 H32 1.002 no
C4 C5 1.523(3) yes
C4 H41 0.976 no
C4 H42 0.997 no
C5 C6 1.533(2) yes
C5 H51 0.979 no
C5 H52 0.984 no
C6 H61 0.982 no
C6 H62 0.969 no

loop_
_cod_related_entry_id
_cod_related_entry_database
_cod_related_entry_code
1 ChemSpider 7679
